data_8105453
loop_
_publ_author_name
'Lo, Kong Mun'
'Lee, See Mun'
'Tiekink, Edward R.T.'

_publ_section_title
;
 Crystal structure of di-\m-nicotinato-\k2 N:O; \k2
 O:N-bis-[aqua-bis(benzyl)(nicotinato-\k2 O,O&#x2032;)tin(IV)],
 C52H48N4O10Sn2
;
_journal_issue 6
_journal_name_full 'Zeitschrift f\"ur Kristallographie - New Crystal Structures'
_journal_page_first 1311
_journal_page_last 1313
_journal_paper_doi 10.1515/ncrs-2020-0294
_journal_volume 235
_journal_year 2020
_chemical_formula_moiety 'C52 H48 N4 O10 Sn2'
_chemical_formula_sum 'C52 H48 N4 O10 Sn2'
_chemical_formula_weight 1126.32
_space_group_crystal_system triclinic
_space_group_IT_number 2
_space_group_name_Hall '-P 1'
_space_group_name_H-M_alt 'P -1'
_atom_sites_solution_hydrogens mixed
_atom_sites_solution_primary direct
_atom_sites_solution_secondary difmap
_audit_creation_method SHELXL-2018/3
_cell_angle_alpha 83.0050(10)
_cell_angle_beta 81.9180(10)
_cell_angle_gamma 74.6900(10)
_cell_formula_units_Z 1
_cell_length_a 8.48450(10)
_cell_length_b 9.28140(10)
_cell_length_c 15.5517(2)
_cell_measurement_reflns_used 22167
_cell_measurement_temperature 100(2)
_cell_measurement_theta_max 76.1820
_cell_measurement_theta_min 4.9320
_cell_volume 1164.87(2)
_computing_cell_refinement 'CrysAlisPro [1]'
_computing_data_collection 'CrysAlisPro [1]'
_computing_data_reduction 'CrysAlisPro [1]'
_computing_molecular_graphics 'ORTEP-3 for Windows [4]'
_computing_publication_material 'SHELXL-2018/3 [3]'
_computing_structure_refinement 'SHELXL-2018/3 [3]'
_computing_structure_solution 'SHELXT 2014/5 [2]'
_diffrn_ambient_environment N~2~
_diffrn_ambient_temperature 100(2)
_diffrn_detector 'CCD plate'
_diffrn_detector_area_resol_mean 5.2558
_diffrn_detector_type AtlasS2
_diffrn_measured_fraction_theta_full 1.000
_diffrn_measured_fraction_theta_max 1.000
_diffrn_measurement_device 'four-circle diffractometer'
_diffrn_measurement_device_type 'XtaLAB Synergy, Dualflex, AtlasS2'
_diffrn_measurement_method '\w scans'
_diffrn_radiation_monochromator mirror
_diffrn_radiation_type CuK\a
_diffrn_radiation_wavelength 1.54184
_diffrn_reflns_av_R_equivalents 0.0355
_diffrn_reflns_av_unetI/netI 0.0196
_diffrn_reflns_Laue_measured_fraction_full 1.000
_diffrn_reflns_Laue_measured_fraction_max 1.000
_diffrn_reflns_limit_h_max 10
_diffrn_reflns_limit_h_min -10
_diffrn_reflns_limit_k_max 11
_diffrn_reflns_limit_k_min -11
_diffrn_reflns_limit_l_max 16
_diffrn_reflns_limit_l_min -18
_diffrn_reflns_number 27999
_diffrn_reflns_point_group_measured_fraction_full 1.000
_diffrn_reflns_point_group_measured_fraction_max 1.000
_diffrn_reflns_theta_full 67.073
_diffrn_reflns_theta_max 67.073
_diffrn_reflns_theta_min 2.881
_diffrn_source 'micro-focus sealed X-ray tube'
_exptl_absorpt_coefficient_mu 9.069
_exptl_absorpt_correction_T_max 1.000
_exptl_absorpt_correction_T_min 0.900
_exptl_absorpt_correction_type gaussian
_exptl_absorpt_process_details 'CrysAlisPro [1]'
_exptl_crystal_colour colourless
_exptl_crystal_density_diffrn 1.606
_exptl_crystal_description prism
_exptl_crystal_F_000 568
_exptl_crystal_size_max 0.111
_exptl_crystal_size_mid 0.083
_exptl_crystal_size_min 0.068
_refine_diff_density_max 0.560
_refine_diff_density_min -0.533
_refine_diff_density_rms 0.060
_refine_ls_extinction_coef .
_refine_ls_extinction_method none
_refine_ls_goodness_of_fit_ref 1.025
_refine_ls_hydrogen_treatment mixed
_refine_ls_matrix_type full
_refine_ls_number_parameters 313
_refine_ls_number_reflns 4156
_refine_ls_number_restraints 2
_refine_ls_restrained_S_all 1.025
_refine_ls_R_factor_all 0.0180
_refine_ls_R_factor_gt 0.0173
_refine_ls_shift/su_max 0.002
_refine_ls_shift/su_mean 0.000
_refine_ls_structure_factor_coef Fsqd
_refine_ls_weighting_details 'w=1/[\s^2^(Fo^2^)+(0.0275P)^2^+0.5106P] where P=(Fo^2^+2Fc^2^)/3'
_refine_ls_weighting_scheme calc
_refine_ls_wR_factor_gt 0.0448
_refine_ls_wR_factor_ref 0.0453
_reflns_Friedel_coverage 0.000
_reflns_Friedel_fraction_full .
_reflns_Friedel_fraction_max .
_reflns_number_gt 4058
_reflns_number_total 4156
_reflns_threshold_expression 'I > 2\s(I)'
_cod_data_source_file suppl_ncrs-2020-0294_suppl.cif
_cod_data_source_block shelx
_cod_database_code 8105453
_shelx_shelxl_version_number 2018/3
_shelx_space_group_comment
;
The symmetry employed for this shelxl refinement is uniquely defined
by the following loop, which should always be used as a source of
symmetry information in preference to the above space-group names.
They are only intended as comments.
;
_shelx_estimated_absorpt_t_min 0.433
_shelx_estimated_absorpt_t_max 0.578

loop_
_space_group_symop_operation_xyz
'x, y, z'
'-x, -y, -z'

loop_
_atom_site_label
_atom_site_type_symbol
_atom_site_fract_x
_atom_site_fract_y
_atom_site_fract_z
_atom_site_U_iso_or_equiv
_atom_site_adp_type
_atom_site_occupancy
_atom_site_site_symmetry_order
_atom_site_calc_flag
_atom_site_refinement_flags_posn
_atom_site_refinement_flags_adp
_atom_site_refinement_flags_occupancy
_atom_site_disorder_assembly
_atom_site_disorder_group
Sn Sn 0.66898(2) 0.50068(2) 0.25614(2) 0.01211(5) Uani 1 1 d . . . . .
O1 O 0.77407(15) 0.51536(14) 0.10986(8) 0.0165(3) Uani 1 1 d . . . . .
O2 O 0.57406(15) 0.70805(14) 0.14928(8) 0.0168(3) Uani 1 1 d . . . . .
O3 O 0.67098(15) 0.39034(13) 0.39351(8) 0.0145(3) Uani 1 1 d . . . . .
O4 O 0.85574(16) 0.16602(15) 0.39145(8) 0.0209(3) Uani 1 1 d . . . . .
O1W O 0.84655(16) 0.28408(15) 0.23436(8) 0.0192(3) Uani 1 1 d D . . . .
H1W H 0.861(3) 0.237(2) 0.2838(9) 0.029 Uiso 1 1 d D U . . .
H2W H 0.9337(19) 0.279(3) 0.2002(13) 0.029 Uiso 1 1 d D U . . .
N1 N 0.86193(19) 0.75449(17) -0.13240(10) 0.0178(3) Uani 1 1 d . . . . .
N2 N 0.56121(18) 0.31654(16) 0.66122(10) 0.0138(3) Uani 1 1 d . . . . .
C1 C 0.6800(2) 0.6428(2) 0.09213(12) 0.0141(4) Uani 1 1 d . . . . .
C2 C 0.6949(2) 0.71874(19) 0.00210(11) 0.0138(4) Uani 1 1 d . . . . .
C3 C 0.8423(2) 0.6875(2) -0.05167(12) 0.0165(4) Uani 1 1 d . . . . .
H3 H 0.933567 0.615357 -0.030338 0.020 Uiso 1 1 calc R U . . .
C4 C 0.7313(2) 0.8554(2) -0.16177(12) 0.0185(4) Uani 1 1 d . . . . .
H4 H 0.743511 0.902209 -0.219276 0.022 Uiso 1 1 calc R U . . .
C5 C 0.5801(2) 0.8945(2) -0.11258(12) 0.0187(4) Uani 1 1 d . . . . .
H5 H 0.491006 0.967146 -0.135560 0.022 Uiso 1 1 calc R U . . .
C6 C 0.5613(2) 0.8254(2) -0.02904(12) 0.0167(4) Uani 1 1 d . . . . .
H6 H 0.458985 0.850235 0.006492 0.020 Uiso 1 1 calc R U . . .
C7 C 0.7549(2) 0.2685(2) 0.42943(12) 0.0137(4) Uani 1 1 d . . . . .
C8 C 0.7297(2) 0.25006(19) 0.52733(11) 0.0132(3) Uani 1 1 d . . . . .
C9 C 0.5862(2) 0.32714(19) 0.57387(11) 0.0130(3) Uani 1 1 d . . . . .
H9 H 0.502051 0.390246 0.542269 0.016 Uiso 1 1 calc R U . . .
C10 C 0.6823(2) 0.2264(2) 0.70494(12) 0.0148(4) Uani 1 1 d . . . . .
H10 H 0.666590 0.218358 0.766866 0.018 Uiso 1 1 calc R U . . .
C11 C 0.8284(2) 0.1450(2) 0.66368(12) 0.0155(4) Uani 1 1 d . . . . .
H11 H 0.910499 0.082157 0.696758 0.019 Uiso 1 1 calc R U . . .
C12 C 0.8528(2) 0.1566(2) 0.57362(12) 0.0144(4) Uani 1 1 d . . . . .
H12 H 0.951898 0.101845 0.543762 0.017 Uiso 1 1 calc R U . . .
C13 C 0.8391(2) 0.6103(2) 0.29358(12) 0.0186(4) Uani 1 1 d . . . . .
H13A H 0.780924 0.676176 0.339722 0.022 Uiso 1 1 calc R U . . .
H13B H 0.928179 0.532738 0.319560 0.022 Uiso 1 1 calc R U . . .
C14 C 0.9160(2) 0.7023(2) 0.22279(12) 0.0163(4) Uani 1 1 d . . . . .
C15 C 1.0568(2) 0.6360(2) 0.16963(13) 0.0193(4) Uani 1 1 d . . . . .
H15 H 1.102673 0.530923 0.178094 0.023 Uiso 1 1 calc R U . . .
C16 C 1.1312(3) 0.7207(2) 0.10463(13) 0.0254(4) Uani 1 1 d . . . . .
H16 H 1.227010 0.673473 0.069096 0.030 Uiso 1 1 calc R U . . .
C17 C 1.0658(3) 0.8739(3) 0.09160(14) 0.0297(5) Uani 1 1 d . . . . .
H17 H 1.117361 0.932418 0.047747 0.036 Uiso 1 1 calc R U . . .
C18 C 0.9248(3) 0.9415(2) 0.14283(15) 0.0299(5) Uani 1 1 d . . . . .
H18 H 0.878712 1.046456 0.133589 0.036 Uiso 1 1 calc R U . . .
C19 C 0.8503(2) 0.8563(2) 0.20776(14) 0.0230(4) Uani 1 1 d . . . . .
H19 H 0.753303 0.903757 0.242356 0.028 Uiso 1 1 calc R U . . .
C20 C 0.4728(2) 0.4124(2) 0.22963(12) 0.0162(4) Uani 1 1 d . . . . .
H20A H 0.383163 0.496442 0.209408 0.019 Uiso 1 1 calc R U . . .
H20B H 0.513763 0.346086 0.181724 0.019 Uiso 1 1 calc R U . . .
C21 C 0.4043(2) 0.3259(2) 0.30670(12) 0.0165(4) Uani 1 1 d . . . . .
C22 C 0.2649(2) 0.3926(2) 0.36056(13) 0.0205(4) Uani 1 1 d . . . . .
H22 H 0.209861 0.494523 0.347231 0.025 Uiso 1 1 calc R U . . .
C23 C 0.2054(2) 0.3122(2) 0.43332(14) 0.0259(4) Uani 1 1 d . . . . .
H23 H 0.110367 0.359352 0.469403 0.031 Uiso 1 1 calc R U . . .
C24 C 0.2843(3) 0.1628(2) 0.45358(14) 0.0267(5) Uani 1 1 d . . . . .
H24 H 0.244144 0.107730 0.503568 0.032 Uiso 1 1 calc R U . . .
C25 C 0.4217(3) 0.0953(2) 0.40035(14) 0.0240(4) Uani 1 1 d . . . . .
H25 H 0.475735 -0.006976 0.413618 0.029 Uiso 1 1 calc R U . . .
C26 C 0.4813(2) 0.1754(2) 0.32778(13) 0.0203(4) Uani 1 1 d . . . . .
H26 H 0.576016 0.127353 0.291795 0.024 Uiso 1 1 calc R U . . .

loop_
_atom_site_aniso_label
_atom_site_aniso_U_11
_atom_site_aniso_U_22
_atom_site_aniso_U_33
_atom_site_aniso_U_23
_atom_site_aniso_U_13
_atom_site_aniso_U_12
Sn 0.01193(7) 0.01308(7) 0.00884(7) 0.00157(4) 0.00063(4) -0.00092(5)
O1 0.0175(6) 0.0182(6) 0.0109(6) 0.0024(5) -0.0002(5) -0.0021(5)
O2 0.0159(6) 0.0203(7) 0.0111(6) -0.0005(5) 0.0030(5) -0.0021(5)
O3 0.0150(6) 0.0135(6) 0.0103(6) 0.0025(5) 0.0015(5) 0.0014(5)
O4 0.0226(7) 0.0192(7) 0.0125(6) 0.0005(5) 0.0036(5) 0.0058(5)
O1W 0.0193(7) 0.0186(7) 0.0119(7) 0.0032(5) 0.0044(5) 0.0036(5)
N1 0.0199(8) 0.0177(8) 0.0134(8) 0.0006(6) 0.0013(6) -0.0033(6)
N2 0.0135(7) 0.0139(7) 0.0122(7) 0.0007(6) 0.0004(6) -0.0022(6)
C1 0.0133(9) 0.0174(9) 0.0124(9) -0.0002(7) -0.0012(7) -0.0059(7)
C2 0.0168(9) 0.0130(8) 0.0111(9) -0.0008(7) -0.0003(7) -0.0034(7)
C3 0.0176(9) 0.0158(9) 0.0134(9) 0.0010(7) 0.0001(7) -0.0014(7)
C4 0.0265(10) 0.0164(9) 0.0119(9) 0.0029(7) -0.0030(8) -0.0055(8)
C5 0.0202(9) 0.0165(9) 0.0171(9) 0.0016(7) -0.0046(8) -0.0008(7)
C6 0.0171(9) 0.0165(9) 0.0156(9) -0.0023(7) -0.0010(7) -0.0025(7)
C7 0.0120(8) 0.0149(9) 0.0128(9) 0.0006(7) 0.0013(7) -0.0029(7)
C8 0.0139(8) 0.0118(8) 0.0129(9) 0.0012(7) 0.0001(7) -0.0036(7)
C9 0.0128(8) 0.0122(8) 0.0130(9) 0.0014(7) -0.0012(7) -0.0027(7)
C10 0.0162(9) 0.0155(9) 0.0118(9) 0.0020(7) -0.0015(7) -0.0037(7)
C11 0.0148(9) 0.0147(9) 0.0152(9) 0.0032(7) -0.0030(7) -0.0021(7)
C12 0.0125(8) 0.0134(8) 0.0153(9) -0.0001(7) 0.0008(7) -0.0015(7)
C13 0.0143(9) 0.0261(10) 0.0160(9) -0.0001(8) -0.0030(7) -0.0063(8)
C14 0.0153(9) 0.0183(9) 0.0169(9) 0.0004(7) -0.0050(7) -0.0063(7)
C15 0.0171(9) 0.0204(10) 0.0201(10) 0.0000(8) -0.0034(8) -0.0044(8)
C16 0.0206(10) 0.0363(12) 0.0204(10) 0.0014(9) -0.0013(8) -0.0115(9)
C17 0.0318(12) 0.0361(12) 0.0267(11) 0.0132(9) -0.0110(9) -0.0210(10)
C18 0.0369(12) 0.0180(10) 0.0385(13) 0.0075(9) -0.0199(10) -0.0098(9)
C19 0.0216(10) 0.0202(10) 0.0270(11) -0.0048(8) -0.0069(8) -0.0018(8)
C20 0.0160(9) 0.0170(9) 0.0162(9) -0.0010(7) -0.0022(7) -0.0051(7)
C21 0.0145(9) 0.0185(9) 0.0176(9) 0.0011(7) -0.0039(7) -0.0062(7)
C22 0.0168(9) 0.0202(10) 0.0245(10) 0.0008(8) -0.0026(8) -0.0057(8)
C23 0.0176(10) 0.0309(11) 0.0283(11) 0.0015(9) 0.0024(8) -0.0092(8)
C24 0.0269(11) 0.0305(11) 0.0251(11) 0.0092(9) -0.0041(9) -0.0161(9)
C25 0.0264(11) 0.0184(10) 0.0286(11) 0.0055(8) -0.0090(9) -0.0085(8)
C26 0.0194(9) 0.0191(10) 0.0229(10) -0.0019(8) -0.0047(8) -0.0043(8)

loop_
_atom_type_symbol
_atom_type_description
_atom_type_scat_dispersion_real
_atom_type_scat_dispersion_imag
_atom_type_scat_source
C C 0.0181 0.0091 'International Tables Vol C Tables 4.2.6.8 and 6.1.1.4'
H H 0.0000 0.0000 'International Tables Vol C Tables 4.2.6.8 and 6.1.1.4'
N N 0.0311 0.0180 'International Tables Vol C Tables 4.2.6.8 and 6.1.1.4'
O O 0.0492 0.0322 'International Tables Vol C Tables 4.2.6.8 and 6.1.1.4'
Sn Sn 0.0259 5.4591 'International Tables Vol C Tables 4.2.6.8 and 6.1.1.4'

loop_
_geom_angle_atom_site_label_1
_geom_angle_atom_site_label_2
_geom_angle_atom_site_label_3
_geom_angle
_geom_angle_site_symmetry_1
_geom_angle_site_symmetry_3
C20 Sn C13 171.93(7) . .
C20 Sn O1W 90.44(6) . .
C13 Sn O1W 96.79(6) . .
C20 Sn O3 93.38(6) . .
C13 Sn O3 84.46(6) . .
O1W Sn O3 79.37(5) . .
C20 Sn O1 92.41(6) . .
C13 Sn O1 93.08(6) . .
O1W Sn O1 73.57(5) . .
O3 Sn O1 152.36(4) . .
C20 Sn O2 86.91(6) . .
C13 Sn O2 91.40(6) . .
O1W Sn O2 128.29(4) . .
O3 Sn O2 152.33(4) . .
O1 Sn O2 55.01(4) . .
C20 Sn N2 83.60(6) . 2_666
C13 Sn N2 88.34(6) . 2_666
O1W Sn N2 155.98(5) . 2_666
O3 Sn N2 77.78(4) . 2_666
O1 Sn N2 129.76(4) . 2_666
O2 Sn N2 74.75(4) . 2_666
C1 O1 Sn 94.20(11) . .
C1 O2 Sn 89.58(10) . .
C7 O3 Sn 134.49(11) . .
Sn O1W H1W 107.1(17) . .
Sn O1W H2W 121.4(17) . .
H1W O1W H2W 114(2) . .
C3 N1 C4 117.73(16) . .
C9 N2 C10 117.56(15) . .
C9 N2 Sn 122.06(11) . 2_666
C10 N2 Sn 118.89(12) . 2_666
O2 C1 O1 121.18(16) . .
O2 C1 C2 119.04(16) . .
O1 C1 C2 119.78(16) . .
C3 C2 C6 118.49(16) . .
C3 C2 C1 120.95(16) . .
C6 C2 C1 120.55(16) . .
N1 C3 C2 122.99(17) . .
N1 C3 H3 118.5 . .
C2 C3 H3 118.5 . .
N1 C4 C5 123.30(17) . .
N1 C4 H4 118.3 . .
C5 C4 H4 118.3 . .
C4 C5 C6 118.55(17) . .
C4 C5 H5 120.7 . .
C6 C5 H5 120.7 . .
C5 C6 C2 118.93(17) . .
C5 C6 H6 120.5 . .
C2 C6 H6 120.5 . .
O4 C7 O3 126.48(16) . .
O4 C7 C8 117.62(15) . .
O3 C7 C8 115.90(15) . .
C9 C8 C12 118.51(16) . .
C9 C8 C7 121.40(15) . .
C12 C8 C7 120.08(16) . .
N2 C9 C8 123.09(16) . .
N2 C9 H9 118.5 . .
C8 C9 H9 118.5 . .
N2 C10 C11 123.04(17) . .
N2 C10 H10 118.5 . .
C11 C10 H10 118.5 . .
C12 C11 C10 118.90(16) . .
C12 C11 H11 120.5 . .
C10 C11 H11 120.5 . .
C11 C12 C8 118.90(16) . .
C11 C12 H12 120.6 . .
C8 C12 H12 120.6 . .
C14 C13 Sn 116.35(12) . .
C14 C13 H13A 108.2 . .
Sn C13 H13A 108.2 . .
C14 C13 H13B 108.2 . .
Sn C13 H13B 108.2 . .
H13A C13 H13B 107.4 . .
C19 C14 C15 117.94(18) . .
C19 C14 C13 121.36(18) . .
C15 C14 C13 120.70(17) . .
C16 C15 C14 121.26(19) . .
C16 C15 H15 119.4 . .
C14 C15 H15 119.4 . .
C17 C16 C15 120.0(2) . .
C17 C16 H16 120.0 . .
C15 C16 H16 120.0 . .
C16 C17 C18 119.6(2) . .
C16 C17 H17 120.2 . .
C18 C17 H17 120.2 . .
C19 C18 C17 120.23(19) . .
C19 C18 H18 119.9 . .
C17 C18 H18 119.9 . .
C18 C19 C14 120.9(2) . .
C18 C19 H19 119.5 . .
C14 C19 H19 119.5 . .
C21 C20 Sn 113.57(12) . .
C21 C20 H20A 108.9 . .
Sn C20 H20A 108.9 . .
C21 C20 H20B 108.9 . .
Sn C20 H20B 108.9 . .
H20A C20 H20B 107.7 . .
C22 C21 C26 118.02(18) . .
C22 C21 C20 121.54(17) . .
C26 C21 C20 120.42(17) . .
C23 C22 C21 120.96(18) . .
C23 C22 H22 119.5 . .
C21 C22 H22 119.5 . .
C22 C23 C24 120.2(2) . .
C22 C23 H23 119.9 . .
C24 C23 H23 119.9 . .
C25 C24 C23 119.35(19) . .
C25 C24 H24 120.3 . .
C23 C24 H24 120.3 . .
C24 C25 C26 120.52(19) . .
C24 C25 H25 119.7 . .
C26 C25 H25 119.7 . .
C25 C26 C21 120.96(19) . .
C25 C26 H26 119.5 . .
C21 C26 H26 119.5 . .

loop_
_geom_bond_atom_site_label_1
_geom_bond_atom_site_label_2
_geom_bond_distance
_geom_bond_site_symmetry_2
Sn C20 2.1470(18) .
Sn C13 2.1484(18) .
Sn O1W 2.2021(13) .
Sn O3 2.2542(12) .
Sn O1 2.3253(12) .
Sn O2 2.4276(12) .
Sn N2 2.5337(15) 2_666
O1 C1 1.263(2) .
O2 C1 1.259(2) .
O3 C7 1.277(2) .
O4 C7 1.245(2) .
O1W H1W 0.845(10) .
O1W H2W 0.841(10) .
N1 C3 1.340(2) .
N1 C4 1.343(2) .
N2 C9 1.341(2) .
N2 C10 1.350(2) .
C1 C2 1.493(2) .
C2 C3 1.386(3) .
C2 C6 1.395(3) .
C3 H3 0.9500 .
C4 C5 1.381(3) .
C4 H4 0.9500 .
C5 C6 1.385(3) .
C5 H5 0.9500 .
C6 H6 0.9500 .
C7 C8 1.502(2) .
C8 C9 1.392(3) .
C8 C12 1.394(2) .
C9 H9 0.9500 .
C10 C11 1.386(3) .
C10 H10 0.9500 .
C11 C12 1.382(3) .
C11 H11 0.9500 .
C12 H12 0.9500 .
C13 C14 1.493(3) .
C13 H13A 0.9900 .
C13 H13B 0.9900 .
C14 C19 1.394(3) .
C14 C15 1.395(3) .
C15 C16 1.388(3) .
C15 H15 0.9500 .
C16 C17 1.385(3) .
C16 H16 0.9500 .
C17 C18 1.385(3) .
C17 H17 0.9500 .
C18 C19 1.391(3) .
C18 H18 0.9500 .
C19 H19 0.9500 .
C20 C21 1.495(3) .
C20 H20A 0.9900 .
C20 H20B 0.9900 .
C21 C22 1.395(3) .
C21 C26 1.397(3) .
C22 C23 1.387(3) .
C22 H22 0.9500 .
C23 C24 1.390(3) .
C23 H23 0.9500 .
C24 C25 1.381(3) .
C24 H24 0.9500 .
C25 C26 1.384(3) .
C25 H25 0.9500 .
C26 H26 0.9500 .

loop_
_geom_torsion_atom_site_label_1
_geom_torsion_atom_site_label_2
_geom_torsion_atom_site_label_3
_geom_torsion_atom_site_label_4
_geom_torsion
_geom_torsion_site_symmetry_1
_geom_torsion_site_symmetry_2
_geom_torsion_site_symmetry_3
_geom_torsion_site_symmetry_4
Sn O2 C1 O1 1.71(17) . . . .
Sn O2 C1 C2 -177.79(14) . . . .
Sn O1 C1 O2 -1.79(17) . . . .
Sn O1 C1 C2 177.71(14) . . . .
O2 C1 C2 C3 153.46(17) . . . .
O1 C1 C2 C3 -26.0(3) . . . .
O2 C1 C2 C6 -25.1(3) . . . .
O1 C1 C2 C6 155.36(17) . . . .
C4 N1 C3 C2 -0.5(3) . . . .
C6 C2 C3 N1 -0.4(3) . . . .
C1 C2 C3 N1 -179.02(17) . . . .
C3 N1 C4 C5 1.0(3) . . . .
N1 C4 C5 C6 -0.6(3) . . . .
C4 C5 C6 C2 -0.3(3) . . . .
C3 C2 C6 C5 0.8(3) . . . .
C1 C2 C6 C5 179.42(16) . . . .
Sn O3 C7 O4 -7.4(3) . . . .
Sn O3 C7 C8 171.55(11) . . . .
O4 C7 C8 C9 -157.52(17) . . . .
O3 C7 C8 C9 23.4(2) . . . .
O4 C7 C8 C12 23.8(2) . . . .
O3 C7 C8 C12 -155.24(16) . . . .
C10 N2 C9 C8 0.0(3) . . . .
Sn N2 C9 C8 165.95(13) 2_666 . . .
C12 C8 C9 N2 0.5(3) . . . .
C7 C8 C9 N2 -178.21(16) . . . .
C9 N2 C10 C11 -0.5(3) . . . .
Sn N2 C10 C11 -166.85(14) 2_666 . . .
N2 C10 C11 C12 0.4(3) . . . .
C10 C11 C12 C8 0.1(3) . . . .
C9 C8 C12 C11 -0.5(3) . . . .
C7 C8 C12 C11 178.18(16) . . . .
Sn C13 C14 C19 94.92(19) . . . .
Sn C13 C14 C15 -85.25(19) . . . .
C19 C14 C15 C16 1.0(3) . . . .
C13 C14 C15 C16 -178.81(17) . . . .
C14 C15 C16 C17 0.0(3) . . . .
C15 C16 C17 C18 -0.9(3) . . . .
C16 C17 C18 C19 0.8(3) . . . .
C17 C18 C19 C14 0.3(3) . . . .
C15 C14 C19 C18 -1.2(3) . . . .
C13 C14 C19 C18 178.66(18) . . . .
Sn C20 C21 C22 95.69(18) . . . .
Sn C20 C21 C26 -82.96(19) . . . .
C26 C21 C22 C23 0.5(3) . . . .
C20 C21 C22 C23 -178.13(18) . . . .
C21 C22 C23 C24 -0.1(3) . . . .
C22 C23 C24 C25 -0.4(3) . . . .
C23 C24 C25 C26 0.4(3) . . . .
C24 C25 C26 C21 0.0(3) . . . .
C22 C21 C26 C25 -0.5(3) . . . .
C20 C21 C26 C25 178.22(17) . . . .
